data_7123748
loop_
_publ_author_name
'Kobayashi, Naoko'
'Kaneko, Kazuma'
'Amemiya, Sho'
'Noguchi, Keiichi'
'Yamanaka, Masahiro'
'Saito, Akio'

_publ_section_title
;
 Alkyne aza-Prins cyclization of N-(hexa-3,5-diynyl) tosylamides with
 aldehydes using triflic acid and binuclear aluminum complex
;
_journal_name_full 'Chemical Communications'
_journal_paper_doi 10.1039/C9CC03700D
_journal_year 2019
_chemical_formula_moiety 'C26 H21 N O3 S'
_chemical_formula_sum 'C26 H21 N O3 S'
_chemical_formula_weight 427.50
_space_group_crystal_system monoclinic
_space_group_IT_number 14
_space_group_name_Hall '-P 2ybc'
_space_group_name_H-M_alt 'P 1 21/c 1'
_symmetry_space_group_name_Hall '-P 2ybc'
_symmetry_space_group_name_H-M 'P 1 21/c 1'
_atom_sites_solution_hydrogens geom
_atom_sites_solution_primary direct
_atom_sites_solution_secondary difmap
_audit_update_record
;
2019-05-11 deposited with the CCDC.    2019-07-01 downloaded from the CCDC.
;
_cell_angle_alpha 90
_cell_angle_beta 104.9799(7)
_cell_angle_gamma 90
_cell_formula_units_Z 4
_cell_length_a 14.6443(3)
_cell_length_b 8.94928(16)
_cell_length_c 16.7454(3)
_cell_measurement_reflns_used 29223
_cell_measurement_temperature 193(2)
_cell_measurement_theta_max 68.25
_cell_measurement_theta_min 3.13
_cell_volume 2120.00(7)
_computing_cell_refinement 'RAPID AUTO'
_computing_data_collection 'RAPID AUTO (Rigaku, 2004)'
_computing_data_reduction 'RAPID AUTO'
_computing_structure_refinement 'SHELXL-2014 (Sheldrick, 2014)'
_computing_structure_solution 'SIR2011 (Burla, et al., 2012)'
_diffrn_ambient_temperature 193(2)
_diffrn_detector_area_resol_mean 10.000
_diffrn_measured_fraction_theta_full 0.999
_diffrn_measured_fraction_theta_max 0.999
_diffrn_measurement_device_type 'Rigaku R-AXIS RAPID'
_diffrn_measurement_method \w
_diffrn_radiation_type CuK\a
_diffrn_radiation_wavelength 1.54187
_diffrn_reflns_av_R_equivalents 0.0312
_diffrn_reflns_av_unetI/netI 0.0186
_diffrn_reflns_Laue_measured_fraction_full 0.999
_diffrn_reflns_Laue_measured_fraction_max 0.999
_diffrn_reflns_limit_h_max 17
_diffrn_reflns_limit_h_min -17
_diffrn_reflns_limit_k_max 10
_diffrn_reflns_limit_k_min -10
_diffrn_reflns_limit_l_max 20
_diffrn_reflns_limit_l_min -20
_diffrn_reflns_number 35579
_diffrn_reflns_point_group_measured_fraction_full 0.999
_diffrn_reflns_point_group_measured_fraction_max 0.999
_diffrn_reflns_theta_full 67.687
_diffrn_reflns_theta_max 68.247
_diffrn_reflns_theta_min 3.124
_diffrn_source 'Rotating anode'
_exptl_absorpt_coefficient_mu 1.586
_exptl_absorpt_correction_T_max 0.954
_exptl_absorpt_correction_T_min 0.570
_exptl_absorpt_correction_type numerical
_exptl_absorpt_process_details 'NUMABS (Rigaku, 1999)'
_exptl_crystal_colour colorless
_exptl_crystal_density_diffrn 1.339
_exptl_crystal_description platelet
_exptl_crystal_F_000 896
_exptl_crystal_size_max 0.400
_exptl_crystal_size_mid 0.200
_exptl_crystal_size_min 0.030
_refine_diff_density_max 0.318
_refine_diff_density_min -0.277
_refine_diff_density_rms 0.043
_refine_ls_extinction_method none
_refine_ls_goodness_of_fit_ref 1.070
_refine_ls_hydrogen_treatment constr
_refine_ls_matrix_type full
_refine_ls_number_parameters 281
_refine_ls_number_reflns 3873
_refine_ls_number_restraints 0
_refine_ls_restrained_S_all 1.070
_refine_ls_R_factor_all 0.0425
_refine_ls_R_factor_gt 0.0370
_refine_ls_shift/su_max 0.001
_refine_ls_shift/su_mean 0.000
_refine_ls_structure_factor_coef Fsqd
_refine_ls_weighting_details 'w=1/[\s^2^(Fo^2^)+(0.0522P)^2^+0.6240P] where P=(Fo^2^+2Fc^2^)/3'
_refine_ls_weighting_scheme calc
_refine_ls_wR_factor_gt 0.0959
_refine_ls_wR_factor_ref 0.1002
_reflns_Friedel_coverage 0.000
_reflns_number_gt 3314
_reflns_number_total 3873
_reflns_threshold_expression 'I > 2\s(I)'
_cod_data_source_file c9cc03700d2.cif
_cod_data_source_block I_CCDC1
_cod_database_code 7123748
_shelx_space_group_comment
;
The symmetry employed for this shelxl refinement is uniquely defined
by the following loop, which should always be used as a source of
symmetry information in preference to the above space-group names.
They are only intended as comments.
;
_shelx_estimated_absorpt_t_min 0.570
_shelx_estimated_absorpt_t_max 0.954
_shelxl_version_number 2014-3

loop_
_space_group_symop_operation_xyz
'x, y, z'
'-x, y+1/2, -z+1/2'
'-x, -y, -z'
'x, -y-1/2, z-1/2'

loop_
_atom_site_label
_atom_site_type_symbol
_atom_site_fract_x
_atom_site_fract_y
_atom_site_fract_z
_atom_site_U_iso_or_equiv
_atom_site_adp_type
_atom_site_occupancy
_atom_site_site_symmetry_order
_atom_site_calc_flag
_atom_site_refinement_flags_posn
_atom_site_refinement_flags_adp
S1 S 0.14585(3) 0.59269(5) 0.40991(2) 0.03603(13) Uani 1 1 d . .
O1 O 0.50547(8) 0.75812(14) 0.40580(7) 0.0419(3) Uani 1 1 d . .
O2 O 0.12437(8) 0.63875(15) 0.32530(7) 0.0428(3) Uani 1 1 d . .
O3 O 0.09968(8) 0.46524(14) 0.43299(8) 0.0479(3) Uani 1 1 d . .
N1 N 0.25993(9) 0.55500(15) 0.43664(8) 0.0341(3) Uani 1 1 d . .
C1 C 0.30229(11) 0.5147(2) 0.52516(10) 0.0386(4) Uani 1 1 d . .
H1A H 0.3387 0.4206 0.5294 0.046 Uiso 1 1 calc R U
H1B H 0.2524 0.5024 0.5549 0.046 Uiso 1 1 calc R U
C2 C 0.36736(12) 0.6458(2) 0.56091(10) 0.0417(4) Uani 1 1 d . .
H2A H 0.3324 0.7267 0.5805 0.050 Uiso 1 1 calc R U
H2B H 0.4209 0.6133 0.6069 0.050 Uiso 1 1 calc R U
C3 C 0.40004(11) 0.69364(19) 0.48732(10) 0.0368(4) Uani 1 1 d . .
C4 C 0.32280(10) 0.66495(18) 0.41015(10) 0.0334(4) Uani 1 1 d . .
H4 H 0.2868 0.7597 0.3931 0.040 Uiso 1 1 calc R U
C5 C 0.36490(11) 0.61461(18) 0.34146(10) 0.0335(4) Uani 1 1 d . .
C6 C 0.45360(11) 0.66959(18) 0.34162(10) 0.0348(4) Uani 1 1 d . .
C7 C 0.49419(12) 0.6421(2) 0.27714(11) 0.0407(4) Uani 1 1 d . .
H7 H 0.5545 0.6823 0.2780 0.049 Uiso 1 1 calc R U
C8 C 0.44590(12) 0.5553(2) 0.21140(11) 0.0425(4) Uani 1 1 d . .
H8 H 0.4729 0.5359 0.1666 0.051 Uiso 1 1 calc R U
C9 C 0.35809(12) 0.4965(2) 0.21084(11) 0.0431(4) Uani 1 1 d . .
H9 H 0.3255 0.4356 0.1661 0.052 Uiso 1 1 calc R U
C10 C 0.31807(11) 0.5264(2) 0.27509(10) 0.0386(4) Uani 1 1 d . .
H10 H 0.2577 0.4862 0.2740 0.046 Uiso 1 1 calc R U
C11 C 0.48451(11) 0.74048(19) 0.48219(10) 0.0377(4) Uani 1 1 d . .
C12 C 0.56287(12) 0.7811(2) 0.54918(11) 0.0422(4) Uani 1 1 d . .
C13 C 0.63056(11) 0.8214(2) 0.60141(11) 0.0392(4) Uani 1 1 d . .
C14 C 0.71242(11) 0.87583(19) 0.66184(10) 0.0360(4) Uani 1 1 d . .
C15 C 0.70527(12) 0.9979(2) 0.71141(10) 0.0391(4) Uani 1 1 d . .
H15 H 0.6454 1.0423 0.7076 0.047 Uiso 1 1 calc R U
C16 C 0.78494(12) 1.0548(2) 0.76610(11) 0.0434(4) Uani 1 1 d . .
H16 H 0.7796 1.1383 0.7996 0.052 Uiso 1 1 calc R U
C17 C 0.87261(12) 0.9906(2) 0.77230(11) 0.0430(4) Uani 1 1 d . .
H17 H 0.9274 1.0305 0.8096 0.052 Uiso 1 1 calc R U
C18 C 0.88007(12) 0.8680(2) 0.72396(11) 0.0408(4) Uani 1 1 d . .
H18 H 0.9401 0.8234 0.7287 0.049 Uiso 1 1 calc R U
C19 C 0.80093(11) 0.81023(19) 0.66891(10) 0.0380(4) Uani 1 1 d . .
H19 H 0.8066 0.7261 0.6359 0.046 Uiso 1 1 calc R U
C20 C 0.12821(11) 0.74501(19) 0.47087(10) 0.0352(4) Uani 1 1 d . .
C21 C 0.09739(12) 0.7199(2) 0.54133(11) 0.0438(4) Uani 1 1 d . .
H21 H 0.0818 0.6218 0.5550 0.053 Uiso 1 1 calc R U
C22 C 0.08975(13) 0.8394(2) 0.59123(11) 0.0506(5) Uani 1 1 d . .
H22 H 0.0687 0.8224 0.6396 0.061 Uiso 1 1 calc R U
C23 C 0.11200(12) 0.9833(2) 0.57275(11) 0.0477(5) Uani 1 1 d . .
C24 C 0.14087(12) 1.0062(2) 0.50071(12) 0.0467(4) Uani 1 1 d . .
H24 H 0.1555 1.1045 0.4866 0.056 Uiso 1 1 calc R U
C25 C 0.14867(12) 0.8890(2) 0.44960(11) 0.0413(4) Uani 1 1 d . .
H25 H 0.1678 0.9063 0.4004 0.050 Uiso 1 1 calc R U
C26 C 0.10389(15) 1.1134(3) 0.62710(13) 0.0634(6) Uani 1 1 d . .
H26A H 0.0653 1.1917 0.5937 0.076 Uiso 1 1 calc R U
H26B H 0.1670 1.1528 0.6529 0.076 Uiso 1 1 calc R U
H26C H 0.0740 1.0804 0.6701 0.076 Uiso 1 1 calc R U

loop_
_atom_site_aniso_label
_atom_site_aniso_U_11
_atom_site_aniso_U_22
_atom_site_aniso_U_33
_atom_site_aniso_U_23
_atom_site_aniso_U_13
_atom_site_aniso_U_12
S1 0.0284(2) 0.0430(2) 0.0362(2) -0.00128(17) 0.00750(16) -0.00394(16)
O1 0.0347(6) 0.0494(7) 0.0415(7) -0.0067(5) 0.0095(5) -0.0114(5)
O2 0.0340(6) 0.0593(8) 0.0325(6) -0.0027(5) 0.0040(5) -0.0020(5)
O3 0.0382(6) 0.0481(7) 0.0594(8) -0.0021(6) 0.0163(6) -0.0107(5)
N1 0.0307(7) 0.0387(7) 0.0331(7) 0.0018(6) 0.0086(6) -0.0017(6)
C1 0.0366(8) 0.0435(10) 0.0355(9) 0.0044(7) 0.0092(7) 0.0018(7)
C2 0.0369(9) 0.0518(10) 0.0346(9) -0.0035(8) 0.0061(7) 0.0009(8)
C3 0.0329(8) 0.0405(9) 0.0352(9) -0.0046(7) 0.0055(7) 0.0003(7)
C4 0.0282(7) 0.0356(9) 0.0356(9) -0.0002(7) 0.0068(6) -0.0019(6)
C5 0.0306(8) 0.0367(9) 0.0325(8) 0.0026(7) 0.0066(6) 0.0005(6)
C6 0.0308(8) 0.0369(9) 0.0350(9) 0.0005(7) 0.0054(6) 0.0005(7)
C7 0.0322(8) 0.0471(10) 0.0444(10) 0.0019(8) 0.0124(7) -0.0022(7)
C8 0.0424(9) 0.0508(11) 0.0374(9) 0.0005(8) 0.0158(8) 0.0038(8)
C9 0.0433(9) 0.0501(11) 0.0349(9) -0.0057(8) 0.0081(7) -0.0041(8)
C10 0.0333(8) 0.0449(10) 0.0370(9) -0.0021(7) 0.0079(7) -0.0050(7)
C11 0.0335(8) 0.0403(9) 0.0380(9) -0.0047(7) 0.0065(7) -0.0014(7)
C12 0.0350(9) 0.0467(10) 0.0444(10) -0.0069(8) 0.0097(8) -0.0028(7)
C13 0.0349(9) 0.0426(10) 0.0394(9) -0.0041(7) 0.0086(7) -0.0047(7)
C14 0.0343(8) 0.0395(9) 0.0332(9) 0.0017(7) 0.0071(7) -0.0061(7)
C15 0.0354(8) 0.0430(10) 0.0388(9) -0.0017(7) 0.0092(7) -0.0011(7)
C16 0.0451(10) 0.0467(10) 0.0364(9) -0.0073(8) 0.0071(8) -0.0055(8)
C17 0.0379(9) 0.0519(11) 0.0347(9) 0.0001(8) 0.0012(7) -0.0083(8)
C18 0.0331(8) 0.0478(10) 0.0410(9) 0.0066(8) 0.0082(7) 0.0001(7)
C19 0.0400(9) 0.0364(9) 0.0383(9) 0.0001(7) 0.0112(7) -0.0025(7)
C20 0.0287(7) 0.0440(9) 0.0326(8) 0.0037(7) 0.0072(6) 0.0035(7)
C21 0.0393(9) 0.0531(11) 0.0411(10) 0.0111(8) 0.0142(8) 0.0103(8)
C22 0.0505(11) 0.0689(13) 0.0349(10) 0.0107(9) 0.0157(8) 0.0203(10)
C23 0.0366(9) 0.0644(13) 0.0374(10) -0.0062(9) 0.0011(7) 0.0177(9)
C24 0.0424(10) 0.0472(11) 0.0507(11) -0.0029(8) 0.0124(8) 0.0045(8)
C25 0.0392(9) 0.0487(11) 0.0379(9) 0.0020(8) 0.0132(7) 0.0021(7)
C26 0.0537(12) 0.0799(16) 0.0497(12) -0.0156(11) 0.0009(10) 0.0261(11)

loop_
_atom_type_symbol
_atom_type_description
_atom_type_scat_dispersion_real
_atom_type_scat_dispersion_imag
_atom_type_scat_source
C C 0.0181 0.0091 'International Tables Vol C Tables 4.2.6.8 and 6.1.1.4'
H H 0.0000 0.0000 'International Tables Vol C Tables 4.2.6.8 and 6.1.1.4'
N N 0.0311 0.0180 'International Tables Vol C Tables 4.2.6.8 and 6.1.1.4'
O O 0.0492 0.0322 'International Tables Vol C Tables 4.2.6.8 and 6.1.1.4'
S S 0.3331 0.5567 'International Tables Vol C Tables 4.2.6.8 and 6.1.1.4'

loop_
_geom_angle_atom_site_label_1
_geom_angle_atom_site_label_2
_geom_angle_atom_site_label_3
_geom_angle
O3 S1 O2 119.98(8)
O3 S1 N1 106.28(7)
O2 S1 N1 106.01(7)
O3 S1 C20 108.08(8)
O2 S1 C20 108.87(8)
N1 S1 C20 106.92(7)
C6 O1 C11 115.89(12)
C4 N1 C1 108.91(12)
C4 N1 S1 116.38(10)
C1 N1 S1 116.74(10)
N1 C1 C2 105.04(13)
N1 C1 H1A 110.7
C2 C1 H1A 110.7
N1 C1 H1B 110.7
C2 C1 H1B 110.7
H1A C1 H1B 108.8
C3 C2 C1 101.32(14)
C3 C2 H2A 111.5
C1 C2 H2A 111.5
C3 C2 H2B 111.5
C1 C2 H2B 111.5
H2A C2 H2B 109.3
C11 C3 C2 130.15(15)
C11 C3 C4 120.28(15)
C2 C3 C4 109.24(13)
N1 C4 C3 104.02(13)
N1 C4 C5 115.82(13)
C3 C4 C5 109.97(13)
N1 C4 H4 108.9
C3 C4 H4 108.9
C5 C4 H4 108.9
C6 C5 C10 118.06(15)
C6 C5 C4 117.36(14)
C10 C5 C4 124.39(14)
C7 C6 C5 121.76(15)
C7 C6 O1 116.44(14)
C5 C6 O1 121.79(15)
C6 C7 C8 119.14(16)
C6 C7 H7 120.4
C8 C7 H7 120.4
C7 C8 C9 120.04(16)
C7 C8 H8 120.0
C9 C8 H8 120.0
C10 C9 C8 120.13(16)
C10 C9 H9 119.9
C8 C9 H9 119.9
C9 C10 C5 120.84(15)
C9 C10 H10 119.6
C5 C10 H10 119.6
C3 C11 O1 121.47(14)
C3 C11 C12 126.95(16)
O1 C11 C12 111.56(14)
C13 C12 C11 175.4(2)
C12 C13 C14 177.3(2)
C15 C14 C19 119.30(15)
C15 C14 C13 120.49(15)
C19 C14 C13 120.15(16)
C16 C15 C14 120.24(16)
C16 C15 H15 119.9
C14 C15 H15 119.9
C15 C16 C17 120.30(17)
C15 C16 H16 119.9
C17 C16 H16 119.8
C18 C17 C16 119.77(16)
C18 C17 H17 120.1
C16 C17 H17 120.1
C19 C18 C17 120.50(16)
C19 C18 H18 119.7
C17 C18 H18 119.7
C18 C19 C14 119.88(16)
C18 C19 H19 120.1
C14 C19 H19 120.1
C21 C20 C25 120.52(16)
C21 C20 S1 119.76(14)
C25 C20 S1 119.68(13)
C22 C21 C20 119.00(18)
C22 C21 H21 120.5
C20 C21 H21 120.5
C21 C22 C23 121.73(17)
C21 C22 H22 119.1
C23 C22 H22 119.1
C22 C23 C24 118.17(17)
C22 C23 C26 121.75(18)
C24 C23 C26 120.1(2)
C25 C24 C23 121.28(18)
C25 C24 H24 119.4
C23 C24 H24 119.4
C24 C25 C20 119.26(16)
C24 C25 H25 120.4
C20 C25 H25 120.4
C23 C26 H26A 109.5
C23 C26 H26B 109.5
H26A C26 H26B 109.5
C23 C26 H26C 109.5
H26A C26 H26C 109.5
H26B C26 H26C 109.5

loop_
_geom_bond_atom_site_label_1
_geom_bond_atom_site_label_2
_geom_bond_distance
S1 O3 1.4292(12)
S1 O2 1.4303(12)
S1 N1 1.6489(13)
S1 C20 1.7616(17)
O1 C6 1.3920(19)
O1 C11 1.399(2)
N1 C4 1.491(2)
N1 C1 1.495(2)
C1 C2 1.532(2)
C1 H1A 0.9900
C1 H1B 0.9900
C2 C3 1.495(2)
C2 H2A 0.9900
C2 H2B 0.9900
C3 C11 1.330(2)
C3 C4 1.503(2)
C4 C5 1.508(2)
C4 H4 1.0000
C5 C6 1.388(2)
C5 C10 1.391(2)
C6 C7 1.383(2)
C7 C8 1.383(2)
C7 H7 0.9500
C8 C9 1.387(2)
C8 H8 0.9500
C9 C10 1.378(2)
C9 H9 0.9500
C10 H10 0.9500
C11 C12 1.429(2)
C12 C13 1.196(2)
C13 C14 1.439(2)
C14 C15 1.393(2)
C14 C19 1.400(2)
C15 C16 1.381(2)
C15 H15 0.9500
C16 C17 1.386(2)
C16 H16 0.9500
C17 C18 1.384(3)
C17 H17 0.9500
C18 C19 1.381(2)
C18 H18 0.9500
C19 H19 0.9500
C20 C21 1.386(2)
C20 C25 1.390(2)
C21 C22 1.380(3)
C21 H21 0.9500
C22 C23 1.383(3)
C22 H22 0.9500
C23 C24 1.393(3)
C23 C26 1.501(3)
C24 C25 1.377(3)
C24 H24 0.9500
C25 H25 0.9500
C26 H26A 0.9800
C26 H26B 0.9800
C26 H26C 0.9800

loop_
_geom_torsion_atom_site_label_1
_geom_torsion_atom_site_label_2
_geom_torsion_atom_site_label_3
_geom_torsion_atom_site_label_4
_geom_torsion
O3 S1 N1 C4 173.33(11)
O2 S1 N1 C4 44.63(13)
C20 S1 N1 C4 -71.41(12)
O3 S1 N1 C1 -55.75(13)
O2 S1 N1 C1 175.54(12)
C20 S1 N1 C1 59.50(13)
C4 N1 C1 C2 22.75(17)
S1 N1 C1 C2 -111.55(13)
N1 C1 C2 C3 -32.61(16)
C1 C2 C3 C11 -141.25(19)
C1 C2 C3 C4 32.00(18)
C1 N1 C4 C3 -3.04(16)
S1 N1 C4 C3 131.45(12)
C1 N1 C4 C5 117.75(15)
S1 N1 C4 C5 -107.76(13)
C11 C3 C4 N1 155.30(16)
C2 C3 C4 N1 -18.72(17)
C11 C3 C4 C5 30.7(2)
C2 C3 C4 C5 -143.35(14)
N1 C4 C5 C6 -148.59(14)
C3 C4 C5 C6 -31.1(2)
N1 C4 C5 C10 36.5(2)
C3 C4 C5 C10 153.97(16)
C10 C5 C6 C7 1.8(2)
C4 C5 C6 C7 -173.51(15)
C10 C5 C6 O1 -179.70(15)
C4 C5 C6 O1 5.0(2)
C11 O1 C6 C7 -156.64(15)
C11 O1 C6 C5 24.8(2)
C5 C6 C7 C8 -1.2(3)
O1 C6 C7 C8 -179.77(15)
C6 C7 C8 C9 -0.3(3)
C7 C8 C9 C10 1.0(3)
C8 C9 C10 C5 -0.4(3)
C6 C5 C10 C9 -1.0(3)
C4 C5 C10 C9 173.95(16)
C2 C3 C11 O1 169.77(17)
C4 C3 C11 O1 -2.8(3)
C2 C3 C11 C12 -11.5(3)
C4 C3 C11 C12 175.92(16)
C6 O1 C11 C3 -26.2(2)
C6 O1 C11 C12 154.90(14)
C19 C14 C15 C16 0.9(3)
C13 C14 C15 C16 -176.45(16)
C14 C15 C16 C17 -0.2(3)
C15 C16 C17 C18 -0.6(3)
C16 C17 C18 C19 0.7(3)
C17 C18 C19 C14 0.0(3)
C15 C14 C19 C18 -0.8(2)
C13 C14 C19 C18 176.55(16)
O3 S1 C20 C21 15.66(15)
O2 S1 C20 C21 147.49(13)
N1 S1 C20 C21 -98.39(14)
O3 S1 C20 C25 -166.73(13)
O2 S1 C20 C25 -34.89(15)
N1 S1 C20 C25 79.22(14)
C25 C20 C21 C22 -1.7(2)
S1 C20 C21 C22 175.88(13)
C20 C21 C22 C23 0.0(3)
C21 C22 C23 C24 1.3(3)
C21 C22 C23 C26 -179.87(17)
C22 C23 C24 C25 -1.0(3)
C26 C23 C24 C25 -179.82(16)
C23 C24 C25 C20 -0.6(3)
C21 C20 C25 C24 2.0(2)
S1 C20 C25 C24 -175.57(13)
